data_7212363
loop_
_publ_author_name
'Raihan, Mustafa J.'
'Kavala, Veerababurao'
'Kuo, Chun-Wei'
'Raju, B. Rama'
'Yao, Ching-Fa'

_publ_section_title
;
 &#x2018;On-water&#x2019; synthesis of chromeno-isoxazoles mediated by
 [hydroxy(tosyloxy)iodo]benzene (HTIB)
;
_journal_issue 6
_journal_name_full 'Green Chemistry'
_journal_page_first 1090
_journal_paper_doi 10.1039/b926085d
_journal_volume 12
_journal_year 2010
_chemical_formula_moiety 'C15 H17 N O6'
_chemical_formula_sum 'C15 H17 N O6'
_chemical_formula_weight 307.30
_chemical_name_systematic
;
?
;
_space_group_IT_number 14
_symmetry_cell_setting monoclinic
_symmetry_space_group_name_Hall '-P 2yn'
_symmetry_space_group_name_H-M 'P 1 21/n 1'
_atom_sites_solution_hydrogens geom
_atom_sites_solution_primary direct
_atom_sites_solution_secondary difmap
_audit_creation_method SHELXL-97
_cell_angle_alpha 90.00
_cell_angle_beta 90.6140(10)
_cell_angle_gamma 90.00
_cell_formula_units_Z 4
_cell_length_a 7.1337(2)
_cell_length_b 26.8903(9)
_cell_length_c 7.6505(3)
_cell_measurement_reflns_used 12058
_cell_measurement_temperature 293(2)
_cell_measurement_theta_max 25.028
_cell_measurement_theta_min 2.037
_cell_volume 1467.49(9)
_computing_cell_refinement 'HKL Scalepack (Otwinowski & Minor 1997)'
_computing_data_collection 'Collect (Nonius BV, 1997-2000)'
_computing_data_reduction 'HKL Denzo and Scalepack'
_computing_molecular_graphics 'Ortep-3 for Windows (Farrugia, 1997)'
_computing_publication_material 'WinGX publication routines (Farrugia, 1999)'
_computing_structure_refinement 'SHELXL-97 (Sheldrick, 1997)'
_computing_structure_solution 'SHELXS-86 (Sheldrick, 1986)'
_diffrn_ambient_temperature 293(2)
_diffrn_detector_area_resol_mean 9
_diffrn_measured_fraction_theta_full 0.992
_diffrn_measured_fraction_theta_max 0.992
_diffrn_measurement_device_type KappaCCD
_diffrn_measurement_method 'CCD rotation images, thick slices'
_diffrn_radiation_monochromator graphite
_diffrn_radiation_source 'fine-focus sealed tube'
_diffrn_radiation_type MoK\a
_diffrn_radiation_wavelength 0.71073
_diffrn_reflns_av_R_equivalents 0.0608
_diffrn_reflns_av_sigmaI/netI 0.0498
_diffrn_reflns_limit_h_max 8
_diffrn_reflns_limit_h_min -8
_diffrn_reflns_limit_k_max 29
_diffrn_reflns_limit_k_min -32
_diffrn_reflns_limit_l_max 9
_diffrn_reflns_limit_l_min -6
_diffrn_reflns_number 9287
_diffrn_reflns_theta_full 25.05
_diffrn_reflns_theta_max 25.05
_diffrn_reflns_theta_min 2.77
_exptl_absorpt_coefficient_mu 0.108
_exptl_absorpt_correction_T_max 1.0128
_exptl_absorpt_correction_T_min 0.9308
_exptl_absorpt_correction_type multi-scan
_exptl_absorpt_process_details
;
?
;
_exptl_crystal_colour colorless
_exptl_crystal_density_diffrn 1.391
_exptl_crystal_density_method 'not measured'
_exptl_crystal_description prism
_exptl_crystal_F_000 648
_exptl_crystal_size_max 0.32
_exptl_crystal_size_mid 0.28
_exptl_crystal_size_min 0.12
_refine_diff_density_max 0.258
_refine_diff_density_min -0.258
_refine_diff_density_rms 0.061
_refine_ls_extinction_method none
_refine_ls_goodness_of_fit_ref 1.042
_refine_ls_hydrogen_treatment fixed
_refine_ls_matrix_type full
_refine_ls_number_parameters 199
_refine_ls_number_reflns 2585
_refine_ls_number_restraints 0
_refine_ls_restrained_S_all 1.042
_refine_ls_R_factor_all 0.0945
_refine_ls_R_factor_gt 0.0561
_refine_ls_shift/su_max 0.035
_refine_ls_shift/su_mean 0.006
_refine_ls_structure_factor_coef Fsqd
_refine_ls_weighting_details 'calc w=1/[\s^2^(Fo^2^)+(0.1103P)^2^+0.0000P] where P=(Fo^2^+2Fc^2^)/3'
_refine_ls_weighting_scheme calc
_refine_ls_wR_factor_gt 0.1623
_refine_ls_wR_factor_ref 0.1833
_reflns_number_gt 1594
_reflns_number_total 2585
_reflns_threshold_expression >2sigma(I)
_cod_data_source_file b926085d.txt
_cod_data_source_block 9946
_cod_original_sg_symbol_H-M 'P 21/n'
_cod_database_code 7212363

loop_
_symmetry_equiv_pos_as_xyz
'x, y, z'
'-x+1/2, y+1/2, -z+1/2'
'-x, -y, -z'
'x-1/2, -y-1/2, z-1/2'

loop_
_atom_site_label
_atom_site_type_symbol
_atom_site_fract_x
_atom_site_fract_y
_atom_site_fract_z
_atom_site_U_iso_or_equiv
_atom_site_adp_type
_atom_site_occupancy
_atom_site_symmetry_multiplicity
_atom_site_calc_flag
_atom_site_refinement_flags
O1 O 0.3499(2) 0.29437(8) 0.9017(3) 0.0764(6) Uani 1 1 d .
O2 O -0.1101(3) 0.33620(7) 0.7465(3) 0.0789(6) Uani 1 1 d .
O3 O -0.0590(3) 0.41684(9) 0.7519(4) 0.1310(11) Uani 1 1 d .
O4 O -0.1213(2) 0.17693(7) 0.8600(2) 0.0625(5) Uani 1 1 d .
O5 O -0.1837(2) 0.08149(7) 0.7706(2) 0.0690(6) Uani 1 1 d .
O6 O 0.0996(3) 0.02162(8) 0.6772(3) 0.0804(6) Uani 1 1 d .
N1 N 0.3888(3) 0.24485(10) 0.8470(3) 0.0677(7) Uani 1 1 d .
C1 C 0.1478(4) 0.30052(11) 0.9068(3) 0.0684(8) Uani 1 1 d .
H1 H 0.1143 0.3212 1.0072 0.082 Uiso 1 1 calc R
C2 C 0.0862(4) 0.32588(12) 0.7396(4) 0.0819(9) Uani 1 1 d .
H2A H 0.1553 0.3566 0.7250 0.098 Uiso 1 1 calc R
H2B H 0.1121 0.3045 0.6405 0.098 Uiso 1 1 calc R
C3 C -0.1665(4) 0.38340(11) 0.7553(4) 0.0675(8) Uani 1 1 d .
C4 C -0.3723(4) 0.38782(11) 0.7687(4) 0.0789(9) Uani 1 1 d .
H4A H -0.4278 0.3553 0.7637 0.118 Uiso 1 1 calc R
H4B H -0.4196 0.4076 0.6736 0.118 Uiso 1 1 calc R
H4C H -0.4033 0.4034 0.8776 0.118 Uiso 1 1 calc R
C5 C 0.0758(3) 0.24802(10) 0.9337(3) 0.0584(7) Uani 1 1 d .
H5 H 0.0660 0.2415 1.0593 0.070 Uiso 1 1 calc R
C6 C -0.1010(3) 0.22981(10) 0.8422(3) 0.0604(7) Uani 1 1 d .
H6A H -0.2091 0.2462 0.8919 0.072 Uiso 1 1 calc R
H6B H -0.0960 0.2384 0.7192 0.072 Uiso 1 1 calc R
C7 C 0.0308(3) 0.14862(11) 0.8141(3) 0.0559(7) Uani 1 1 d .
C8 C -0.0031(3) 0.09923(11) 0.7715(3) 0.0579(7) Uani 1 1 d .
C9 C -0.2260(4) 0.04904(13) 0.9124(4) 0.0839(9) Uani 1 1 d .
H9A H -0.3536 0.0380 0.9018 0.126 Uiso 1 1 calc R
H9B H -0.2092 0.0665 1.0209 0.126 Uiso 1 1 calc R
H9C H -0.1437 0.0208 0.9097 0.126 Uiso 1 1 calc R
C10 C 0.1466(4) 0.06900(12) 0.7237(3) 0.0646(7) Uani 1 1 d .
C11 C 0.2446(4) -0.00915(13) 0.6080(4) 0.0907(10) Uani 1 1 d .
H11A H 0.1941 -0.0413 0.5795 0.136 Uiso 1 1 calc R
H11B H 0.3431 -0.0128 0.6935 0.136 Uiso 1 1 calc R
H11C H 0.2939 0.0060 0.5045 0.136 Uiso 1 1 calc R
C12 C 0.3291(4) 0.08786(12) 0.7227(3) 0.0696(8) Uani 1 1 d .
H12 H 0.4287 0.0676 0.6906 0.084 Uiso 1 1 calc R
C13 C 0.3604(3) 0.13613(12) 0.7690(3) 0.0661(8) Uani 1 1 d .
H13 H 0.4826 0.1482 0.7718 0.079 Uiso 1 1 calc R
C14 C 0.2136(3) 0.16784(10) 0.8123(3) 0.0571(7) Uani 1 1 d .
C15 C 0.2387(3) 0.21930(11) 0.8626(3) 0.0587(7) Uani 1 1 d .

loop_
_atom_site_aniso_label
_atom_site_aniso_U_11
_atom_site_aniso_U_22
_atom_site_aniso_U_33
_atom_site_aniso_U_23
_atom_site_aniso_U_13
_atom_site_aniso_U_12
O1 0.0489(11) 0.0960(16) 0.0844(14) 0.0071(11) 0.0016(9) -0.0117(10)
O2 0.0564(12) 0.0702(14) 0.1103(16) 0.0086(11) 0.0052(10) -0.0044(10)
O3 0.0912(18) 0.0780(17) 0.224(3) -0.0181(17) 0.0328(18) -0.0305(14)
O4 0.0369(9) 0.0750(13) 0.0758(12) 0.0020(9) 0.0115(8) 0.0032(8)
O5 0.0406(10) 0.0869(14) 0.0793(13) 0.0030(10) -0.0066(8) 0.0010(9)
O6 0.0555(11) 0.0914(16) 0.0942(14) -0.0125(11) -0.0001(10) 0.0175(11)
N1 0.0413(12) 0.097(2) 0.0651(14) 0.0096(12) 0.0032(10) -0.0040(12)
C1 0.0506(16) 0.090(2) 0.0646(17) -0.0043(15) 0.0111(13) -0.0099(14)
C2 0.0594(18) 0.093(2) 0.093(2) 0.0209(17) 0.0165(16) -0.0031(16)
C3 0.0701(18) 0.066(2) 0.0662(17) -0.0001(14) 0.0045(13) -0.0095(16)
C4 0.0672(19) 0.085(2) 0.084(2) -0.0065(16) -0.0069(15) 0.0010(16)
C5 0.0464(13) 0.0809(19) 0.0481(14) 0.0031(12) 0.0067(11) -0.0049(13)
C6 0.0430(14) 0.077(2) 0.0614(16) 0.0021(13) 0.0058(11) 0.0009(12)
C7 0.0364(13) 0.082(2) 0.0493(14) 0.0075(13) 0.0045(10) 0.0066(13)
C8 0.0396(13) 0.081(2) 0.0528(15) 0.0038(13) -0.0010(11) 0.0041(13)
C9 0.0585(18) 0.102(2) 0.091(2) 0.0130(19) 0.0024(15) -0.0041(16)
C10 0.0543(16) 0.083(2) 0.0564(15) -0.0020(14) -0.0036(12) 0.0117(14)
C11 0.073(2) 0.096(2) 0.103(2) -0.0119(18) 0.0038(17) 0.0316(17)
C12 0.0448(15) 0.099(2) 0.0648(18) 0.0001(15) 0.0029(13) 0.0145(15)
C13 0.0383(13) 0.102(2) 0.0584(16) 0.0099(15) 0.0039(11) 0.0046(14)
C14 0.0377(13) 0.088(2) 0.0458(14) 0.0057(13) 0.0035(10) 0.0024(13)
C15 0.0384(13) 0.093(2) 0.0450(14) 0.0116(13) 0.0008(10) -0.0011(13)

loop_
_atom_type_symbol
_atom_type_description
_atom_type_scat_dispersion_real
_atom_type_scat_dispersion_imag
_atom_type_scat_source
C C 0.0033 0.0016 'International Tables Vol C Tables 4.2.6.8 and 6.1.1.4'
H H 0.0000 0.0000 'International Tables Vol C Tables 4.2.6.8 and 6.1.1.4'
N N 0.0061 0.0033 'International Tables Vol C Tables 4.2.6.8 and 6.1.1.4'
O O 0.0106 0.0060 'International Tables Vol C Tables 4.2.6.8 and 6.1.1.4'

loop_
_geom_angle_atom_site_label_1
_geom_angle_atom_site_label_2
_geom_angle_atom_site_label_3
_geom_angle
N1 O1 C1 108.13(18)
C3 O2 C2 118.9(2)
C7 O4 C6 116.35(18)
C8 O5 C9 114.47(19)
C10 O6 C11 117.4(2)
C15 N1 O1 108.0(2)
O1 C1 C5 103.6(2)
O1 C1 C2 108.0(2)
C5 C1 C2 116.1(2)
O1 C1 H1 109.6
C5 C1 H1 109.6
C2 C1 H1 109.6
O2 C2 C1 109.4(2)
O2 C2 H2A 109.8
C1 C2 H2A 109.8
O2 C2 H2B 109.8
C1 C2 H2B 109.8
H2A C2 H2B 108.2
O3 C3 O2 121.8(3)
O3 C3 C4 125.8(3)
O2 C3 C4 112.4(2)
C3 C4 H4A 109.5
C3 C4 H4B 109.5
H4A C4 H4B 109.5
C3 C4 H4C 109.5
H4A C4 H4C 109.5
H4B C4 H4C 109.5
C15 C5 C1 99.5(2)
C15 C5 C6 108.0(2)
C1 C5 C6 121.2(2)
C15 C5 H5 109.1
C1 C5 H5 109.1
C6 C5 H5 109.1
O4 C6 C5 111.1(2)
O4 C6 H6A 109.4
C5 C6 H6A 109.4
O4 C6 H6B 109.4
C5 C6 H6B 109.4
H6A C6 H6B 108.0
O4 C7 C8 117.0(2)
O4 C7 C14 122.3(2)
C8 C7 C14 120.6(2)
O5 C8 C7 119.6(2)
O5 C8 C10 121.2(3)
C7 C8 C10 119.2(2)
O5 C9 H9A 109.5
O5 C9 H9B 109.5
H9A C9 H9B 109.5
O5 C9 H9C 109.5
H9A C9 H9C 109.5
H9B C9 H9C 109.5
O6 C10 C12 124.4(2)
O6 C10 C8 115.2(2)
C12 C10 C8 120.4(3)
O6 C11 H11A 109.5
O6 C11 H11B 109.5
H11A C11 H11B 109.5
O6 C11 H11C 109.5
H11A C11 H11C 109.5
H11B C11 H11C 109.5
C13 C12 C10 119.6(2)
C13 C12 H12 120.2
C10 C12 H12 120.2
C12 C13 C14 121.5(2)
C12 C13 H13 119.2
C14 C13 H13 119.2
C13 C14 C7 118.6(3)
C13 C14 C15 123.9(2)
C7 C14 C15 117.5(2)
N1 C15 C14 126.1(2)
N1 C15 C5 114.2(2)
C14 C15 C5 119.6(2)

loop_
_geom_bond_atom_site_label_1
_geom_bond_atom_site_label_2
_geom_bond_distance
O1 N1 1.424(3)
O1 C1 1.452(3)
O2 C3 1.333(3)
O2 C2 1.429(3)
O3 C3 1.182(3)
O4 C7 1.374(3)
O4 C6 1.436(3)
O5 C8 1.374(3)
O5 C9 1.427(3)
O6 C10 1.364(3)
O6 C11 1.431(3)
N1 C15 1.279(3)
C1 C5 1.517(4)
C1 C2 1.511(4)
C1 H1 0.9800
C2 H2A 0.9700
C2 H2B 0.9700
C3 C4 1.478(4)
C4 H4A 0.9600
C4 H4B 0.9600
C4 H4C 0.9600
C5 C15 1.502(3)
C5 C6 1.517(3)
C5 H5 0.9800
C6 H6A 0.9700
C6 H6B 0.9700
C7 C8 1.388(4)
C7 C14 1.403(3)
C8 C10 1.394(3)
C9 H9A 0.9600
C9 H9B 0.9600
C9 H9C 0.9600
C10 C12 1.397(4)
C11 H11A 0.9600
C11 H11B 0.9600
C11 H11C 0.9600
C12 C13 1.363(4)
C12 H12 0.9300
C13 C14 1.393(4)
C13 H13 0.9300
C14 C15 1.447(4)
